data_2015603
loop_
_publ_author_name
'Sankar Muniappan'
'Sophia Lipstman'
'Israel Goldberg'

_publ_section_title
;
 Supramolecular assembly of
 (methanol)[10,15,20-tris(4-cyanophenyl)-5-(4-pyridyl)porphyrinato]zinc(II)
 by intermolecular hydrogen bonding and weak coordination
;
_journal_coeditor_code GD3047
_journal_issue 10
_journal_name_full 'Acta Crystallographica Section C'
_journal_page_first m477
_journal_page_last m479
_journal_paper_doi 10.1107/S0108270106034986
_journal_volume 62
_journal_year 2006
_chemical_formula_iupac '[Zn (C46 H24 N8) (C1 H4 O1)]'
_chemical_formula_moiety 'C47 H28 N8 O Zn'
_chemical_formula_sum 'C47 H28 N8 O Zn'
_chemical_formula_weight 786.14
_chemical_name_systematic
;
(methanol)[10,15,20-tris(4-cyanophenyl)-5-(4-pyridyl)porphyrinato]zinc(II)
;
_space_group_IT_number 7
_symmetry_cell_setting monoclinic
_symmetry_space_group_name_Hall 'P -2yac'
_symmetry_space_group_name_H-M 'P 1 n 1'
_atom_sites_solution_hydrogens geom
_atom_sites_solution_primary direct
_atom_sites_solution_secondary difmap
_audit_creation_method SHELXL97
_cell_angle_alpha 90.00
_cell_angle_beta 101.422(3)
_cell_angle_gamma 90.00
_cell_formula_units_Z 2
_cell_length_a 9.2505(4)
_cell_length_b 9.6600(5)
_cell_length_c 21.1032(10)
_cell_measurement_reflns_used 4371
_cell_measurement_temperature 110(2)
_cell_measurement_theta_max 27.88
_cell_measurement_theta_min 1.41
_cell_volume 1848.43(15)
_computing_cell_refinement 'DENZO (Otwinowski & Minor, 1997)'
_computing_data_collection 'COLLECT (Nonius, 1999)'
_computing_data_reduction DENZO
_computing_molecular_graphics
;
ORTEPIII (Burnett & Johnson, 1996) and
MERCURY (Macrae <i>et al.</i>,  2006)
;
_computing_publication_material SHELXL97
_computing_structure_refinement 'SHELXL97 (Sheldrick, 1997)'
_computing_structure_solution 'SIR97 (Altomare <i>et al.</i>,  1994)'
_diffrn_ambient_temperature 110(2)
_diffrn_detector_area_resol_mean 12.8
_diffrn_measured_fraction_theta_full 0.995
_diffrn_measured_fraction_theta_max 0.995
_diffrn_measurement_device_type 'Nonius KappaCCD area-detector'
_diffrn_measurement_method '1\% \f and \w'
_diffrn_radiation_monochromator graphite
_diffrn_radiation_source 'fine-focus sealed tube'
_diffrn_radiation_type MoK\a
_diffrn_radiation_wavelength 0.71073
_diffrn_reflns_av_R_equivalents 0.0323
_diffrn_reflns_av_sigmaI/netI 0.0546
_diffrn_reflns_limit_h_max 12
_diffrn_reflns_limit_h_min -12
_diffrn_reflns_limit_k_max 10
_diffrn_reflns_limit_k_min -12
_diffrn_reflns_limit_l_max 27
_diffrn_reflns_limit_l_min -27
_diffrn_reflns_number 17749
_diffrn_reflns_theta_full 27.90
_diffrn_reflns_theta_max 27.90
_diffrn_reflns_theta_min 2.11
_diffrn_standards_number 0
_exptl_absorpt_coefficient_mu 0.715
_exptl_absorpt_correction_type none
_exptl_crystal_colour red
_exptl_crystal_density_diffrn 1.412
_exptl_crystal_density_method 'not measured'
_exptl_crystal_description prism
_exptl_crystal_F_000 808
_exptl_crystal_size_max 0.30
_exptl_crystal_size_mid 0.20
_exptl_crystal_size_min 0.20
_refine_diff_density_max 0.827
_refine_diff_density_min -1.547
_refine_ls_abs_structure_details 'Flack (1983), with 2936 Friedel pairs'
_refine_ls_abs_structure_Flack 0.381(17)
_refine_ls_extinction_method none
_refine_ls_goodness_of_fit_ref 1.112
_refine_ls_hydrogen_treatment constr
_refine_ls_matrix_type full
_refine_ls_number_parameters 517
_refine_ls_number_reflns 7371
_refine_ls_number_restraints 2
_refine_ls_restrained_S_all 1.112
_refine_ls_R_factor_all 0.0779
_refine_ls_R_factor_gt 0.0632
_refine_ls_shift/su_max 0.013
_refine_ls_shift/su_mean 0.002
_refine_ls_structure_factor_coef Fsqd
_refine_ls_weighting_details 'calc w = 1/[\s^2^(Fo^2^)+(0.0348P)^2^+3.736P] where P=(Fo^2^+2Fc^2^)/3'
_refine_ls_weighting_scheme calc
_refine_ls_wR_factor_gt 0.1320
_refine_ls_wR_factor_ref 0.1389
_reflns_number_gt 6328
_reflns_number_total 7371
_reflns_threshold_expression I>2\s(I)
_cod_data_source_file gd3047.cif
_cod_data_source_block I
_cod_original_sg_symbol_H-M 'P n'
_cod_database_code 2015603
_cod_database_fobs_code 2015603

loop_
_symmetry_equiv_pos_as_xyz
'x, y, z'
'x+1/2, -y, z+1/2'

loop_
_atom_site_type_symbol
_atom_site_label
_atom_site_fract_x
_atom_site_fract_y
_atom_site_fract_z
_atom_site_U_iso_or_equiv
_atom_site_adp_type
_atom_site_calc_flag
_atom_site_refinement_flags
_atom_site_occupancy
Zn Zn 0.79964(9) 0.23826(6) 0.58572(5) 0.03553(17) Uani d . 1
C C1 0.7068(6) 0.4362(5) 0.6854(3) 0.0248(11) Uani d . 1
C C2 0.7066(6) 0.4488(5) 0.7539(3) 0.0293(12) Uani d . 1
H H2 0.6673 0.5230 0.7747 0.035 Uiso calc R 1
C C3 0.7743(6) 0.3327(5) 0.7823(3) 0.0287(12) Uani d . 1
H H3 0.7915 0.3115 0.8272 0.034 Uiso calc R 1
C C4 0.8147(7) 0.2489(5) 0.7329(3) 0.0284(15) Uani d . 1
C C5 0.8912(6) 0.1254(5) 0.7428(3) 0.0246(11) Uani d . 1
C C6 0.9360(6) 0.0429(5) 0.6947(3) 0.0257(11) Uani d . 1
C C7 1.0234(6) -0.0836(5) 0.7093(3) 0.0287(12) Uani d . 1
H H7 1.0584 -0.1244 0.7504 0.034 Uiso calc R 1
C C8 1.0435(6) -0.1300(5) 0.6504(3) 0.0291(12) Uani d . 1
H H8 1.0934 -0.2124 0.6427 0.035 Uiso calc R 1
C C9 0.9771(6) -0.0341(5) 0.6030(3) 0.0267(11) Uani d . 1
C C10 0.9802(6) -0.0417(5) 0.5362(3) 0.0289(12) Uani d . 1
C C11 0.9278(6) 0.0580(5) 0.4897(3) 0.0299(12) Uani d . 1
C C12 0.9339(7) 0.0494(6) 0.4211(3) 0.0335(13) Uani d . 1
H H12 0.9767 -0.0231 0.4006 0.040 Uiso calc R 1
C C13 0.8676(7) 0.1636(5) 0.3924(3) 0.0330(13) Uani d . 1
H H13 0.8553 0.1867 0.3479 0.040 Uiso calc R 1
C C14 0.8181(7) 0.2453(5) 0.4421(4) 0.0291(15) Uani d . 1
C C15 0.7442(6) 0.3714(5) 0.4317(3) 0.0274(12) Uani d . 1
C C16 0.7003(6) 0.4536(5) 0.4788(3) 0.0263(11) Uani d . 1
C C17 0.6250(6) 0.5820(5) 0.4676(3) 0.0284(12) Uani d . 1
H H17 0.5972 0.6262 0.4268 0.034 Uiso calc R 1
C C18 0.5992(6) 0.6312(6) 0.5237(3) 0.0295(12) Uani d . 1
H H18 0.5499 0.7147 0.5302 0.035 Uiso calc R 1
C C19 0.6630(6) 0.5294(5) 0.5730(3) 0.0246(11) Uani d . 1
C C20 0.6526(6) 0.5377(5) 0.6384(3) 0.0257(11) Uani d . 1
N N21 0.7734(5) 0.3145(4) 0.6740(2) 0.0268(10) Uani d . 1
N N22 0.9082(5) 0.0702(4) 0.6308(2) 0.0255(10) Uani d . 1
N N23 0.8575(5) 0.1779(4) 0.5005(2) 0.0272(10) Uani d . 1
N N24 0.7223(5) 0.4219(4) 0.5441(2) 0.0265(10) Uani d . 1
C C25 0.9298(6) 0.0718(5) 0.8118(3) 0.0241(11) Uani d . 1
C C26 1.0556(7) 0.1183(6) 0.8535(3) 0.0345(13) Uani d . 1
H H26 1.1199 0.1827 0.8391 0.041 Uiso calc R 1
C C27 1.0858(7) 0.0690(6) 0.9165(3) 0.0379(14) Uani d . 1
H H27 1.1704 0.1035 0.9452 0.045 Uiso calc R 1
N N28 1.0019(6) -0.0247(5) 0.9391(2) 0.0346(11) Uani d . 1
C C29 0.8804(7) -0.0722(6) 0.8974(3) 0.0361(14) Uani d . 1
H H29 0.8196 -0.1394 0.9120 0.043 Uiso calc R 1
C C30 0.8430(7) -0.0247(6) 0.8339(3) 0.0355(13) Uani d . 1
H H30 0.7573 -0.0592 0.8059 0.043 Uiso calc R 1
C C31 1.0566(6) -0.1668(5) 0.5150(3) 0.0257(12) Uani d . 1
C C32 1.0001(7) -0.2995(7) 0.5207(3) 0.0318(14) Uani d . 1
H H32 0.9158 -0.3117 0.5395 0.038 Uiso calc R 1
C C33 1.0683(7) -0.4146(6) 0.4985(3) 0.0341(13) Uani d . 1
H H33 1.0333 -0.5054 0.5041 0.041 Uiso calc R 1
C C34 1.1882(7) -0.3946(6) 0.4680(3) 0.0332(13) Uani d . 1
C C35 1.2424(7) -0.2638(6) 0.4623(3) 0.0323(14) Uani d . 1
H H35 1.3248 -0.2513 0.4422 0.039 Uiso calc R 1
C C36 1.1777(6) -0.1492(6) 0.4856(3) 0.0277(12) Uani d . 1
H H36 1.2161 -0.0592 0.4815 0.033 Uiso calc R 1
C C37 1.2446(7) -0.5131(6) 0.4387(3) 0.0384(14) Uani d . 1
N N38 1.2884(7) -0.6051(6) 0.4128(3) 0.0499(16) Uani d . 1
C C39 0.7138(6) 0.4263(5) 0.3644(3) 0.0295(12) Uani d . 1
C C40 0.5869(6) 0.3855(6) 0.3205(3) 0.0327(13) Uani d . 1
H H40 0.5207 0.3209 0.3332 0.039 Uiso calc R 1
C C41 0.5579(7) 0.4396(6) 0.2580(3) 0.0363(14) Uani d . 1
H H41 0.4714 0.4125 0.2283 0.044 Uiso calc R 1
C C42 0.6555(7) 0.5331(5) 0.2392(3) 0.0316(13) Uani d . 1
C C43 0.7786(9) 0.5736(7) 0.2812(3) 0.0439(17) Uani d . 1
H H43 0.8447 0.6375 0.2678 0.053 Uiso calc R 1
C C44 0.8080(7) 0.5219(5) 0.3437(3) 0.0345(13) Uani d . 1
H H44 0.8938 0.5519 0.3730 0.041 Uiso calc R 1
C C45 0.6269(7) 0.5892(6) 0.1743(3) 0.0459(15) Uani d . 1
N N46 0.6023(7) 0.6327(5) 0.1210(3) 0.0512(14) Uani d . 1
C C47 0.5832(6) 0.6618(6) 0.6604(3) 0.0259(13) Uani d . 1
C C48 0.6392(6) 0.7950(5) 0.6548(3) 0.0270(12) Uani d . 1
H H48 0.7215 0.8072 0.6347 0.032 Uiso calc R 1
C C49 0.5758(6) 0.9092(6) 0.6784(3) 0.0314(12) Uani d . 1
H H49 0.6131 0.9994 0.6735 0.038 Uiso calc R 1
C C50 0.4587(7) 0.8915(6) 0.7089(3) 0.0282(13) Uani d . 1
C C51 0.3980(6) 0.7600(6) 0.7134(3) 0.0288(13) Uani d . 1
H H51 0.3152 0.7484 0.7333 0.035 Uiso calc R 1
C C52 0.4603(6) 0.6469(6) 0.6883(3) 0.0295(12) Uani d . 1
H H52 0.4181 0.5577 0.6903 0.035 Uiso calc R 1
C C53 0.3967(7) 1.0081(6) 0.7366(3) 0.0378(14) Uani d . 1
N N54 0.3550(7) 1.1013(6) 0.7606(3) 0.0566(17) Uani d . 1
O O55 0.5795(4) 0.1371(4) 0.56084(19) 0.0350(9) Uani d . 1
H H55 0.5479 0.0928 0.5174 0.023(13) Uiso d R 1
C C56 0.4487(7) 0.2068(7) 0.5745(3) 0.0520(16) Uani d . 1
H H56A 0.4717 0.2474 0.6179 0.078 Uiso calc R 1
H H56B 0.3684 0.1396 0.5723 0.078 Uiso calc R 1
H H56C 0.4182 0.2801 0.5426 0.078 Uiso calc R 1

loop_
_atom_site_aniso_label
_atom_site_aniso_U_11
_atom_site_aniso_U_22
_atom_site_aniso_U_33
_atom_site_aniso_U_12
_atom_site_aniso_U_13
_atom_site_aniso_U_23
Zn 0.0603(4) 0.0251(3) 0.0233(2) 0.0134(3) 0.0132(2) 0.0031(3)
C1 0.030(3) 0.026(3) 0.020(3) -0.001(2) 0.008(2) -0.002(2)
C2 0.039(3) 0.025(3) 0.023(3) 0.001(2) 0.004(2) -0.002(2)
C3 0.044(3) 0.023(3) 0.020(3) 0.001(2) 0.010(2) -0.001(2)
C4 0.040(3) 0.033(4) 0.014(3) -0.005(3) 0.009(2) -0.0016(19)
C5 0.027(3) 0.021(2) 0.023(3) 0.000(2) -0.001(2) -0.001(2)
C6 0.028(3) 0.025(3) 0.026(3) -0.002(2) 0.011(2) 0.003(2)
C7 0.031(3) 0.025(3) 0.026(3) 0.006(2) -0.002(2) 0.003(2)
C8 0.035(3) 0.026(3) 0.026(3) 0.000(2) 0.006(2) 0.000(2)
C9 0.032(3) 0.027(3) 0.022(3) 0.001(2) 0.006(2) -0.004(2)
C10 0.039(3) 0.024(2) 0.027(3) -0.004(2) 0.015(2) -0.001(2)
C11 0.037(3) 0.025(3) 0.028(3) -0.001(2) 0.007(2) -0.003(2)
C12 0.044(3) 0.032(3) 0.028(3) 0.007(3) 0.014(3) -0.005(2)
C13 0.042(3) 0.033(3) 0.026(3) 0.005(3) 0.012(2) -0.001(2)
C14 0.046(3) 0.014(3) 0.029(3) -0.005(2) 0.009(3) -0.0001(19)
C15 0.039(3) 0.022(2) 0.024(3) 0.000(2) 0.012(2) 0.000(2)
C16 0.035(3) 0.020(2) 0.024(3) -0.001(2) 0.007(2) 0.000(2)
C17 0.032(3) 0.031(3) 0.022(3) 0.005(2) 0.007(2) 0.002(2)
C18 0.031(3) 0.028(3) 0.030(3) 0.005(2) 0.006(2) -0.001(2)
C19 0.026(3) 0.021(2) 0.026(3) 0.003(2) 0.004(2) 0.006(2)
C20 0.024(3) 0.024(3) 0.027(3) 0.004(2) 0.001(2) -0.001(2)
N21 0.033(3) 0.018(2) 0.029(3) 0.0033(18) 0.006(2) 0.0029(18)
N22 0.035(2) 0.023(2) 0.020(2) -0.0003(18) 0.0092(19) 0.0003(17)
N23 0.039(3) 0.023(2) 0.020(2) 0.0059(19) 0.0068(19) 0.0015(17)
N24 0.032(2) 0.024(2) 0.023(3) 0.0020(18) 0.0030(19) -0.0013(17)
C25 0.035(3) 0.018(2) 0.021(3) 0.005(2) 0.009(2) 0.0000(19)
C26 0.037(3) 0.034(3) 0.031(3) 0.001(2) 0.004(3) 0.000(2)
C27 0.045(4) 0.039(3) 0.030(3) 0.001(3) 0.007(3) 0.000(2)
N28 0.046(3) 0.030(2) 0.026(3) 0.012(2) 0.004(2) 0.0015(19)
C29 0.055(4) 0.028(3) 0.026(3) -0.002(3) 0.013(3) 0.002(2)
C30 0.044(3) 0.032(3) 0.028(3) -0.008(3) 0.001(3) -0.004(2)
C31 0.030(3) 0.022(3) 0.021(3) 0.003(2) -0.004(2) -0.003(2)
C32 0.032(3) 0.035(4) 0.029(3) 0.006(3) 0.008(2) 0.003(3)
C33 0.047(4) 0.023(3) 0.030(3) -0.003(3) 0.001(3) -0.003(2)
C34 0.044(4) 0.030(3) 0.027(3) 0.014(3) 0.011(3) -0.001(2)
C35 0.038(3) 0.028(3) 0.032(3) 0.012(3) 0.009(3) 0.000(2)
C36 0.029(3) 0.025(3) 0.034(3) 0.003(2) 0.017(2) 0.001(2)
C37 0.047(4) 0.027(3) 0.042(4) 0.008(3) 0.009(3) 0.002(2)
N38 0.055(4) 0.031(3) 0.066(4) 0.011(3) 0.018(3) -0.007(3)
C39 0.040(3) 0.022(3) 0.025(3) 0.006(2) 0.003(2) -0.003(2)
C40 0.032(3) 0.040(3) 0.028(3) 0.000(2) 0.011(2) 0.004(2)
C41 0.033(3) 0.043(3) 0.028(3) 0.008(3) -0.004(2) 0.004(2)
C42 0.049(3) 0.025(3) 0.023(3) 0.014(2) 0.011(2) 0.007(2)
C43 0.070(5) 0.028(3) 0.035(4) -0.003(3) 0.014(3) 0.000(2)
C44 0.053(4) 0.028(3) 0.022(3) -0.003(3) 0.006(3) 0.005(2)
C45 0.058(4) 0.045(3) 0.035(3) 0.021(3) 0.011(3) 0.003(3)
N46 0.075(4) 0.047(3) 0.034(3) 0.016(3) 0.016(3) 0.008(2)
C47 0.028(3) 0.030(3) 0.022(3) -0.003(2) 0.010(2) -0.001(2)
C48 0.028(3) 0.023(3) 0.029(3) -0.001(2) 0.004(2) -0.002(2)
C49 0.037(3) 0.030(3) 0.029(3) -0.002(2) 0.011(3) 0.003(2)
C50 0.036(3) 0.020(3) 0.028(3) -0.002(2) 0.003(2) -0.001(2)
C51 0.035(3) 0.028(3) 0.025(3) -0.002(3) 0.011(2) 0.000(2)
C52 0.035(3) 0.024(3) 0.027(3) -0.001(2) 0.001(2) -0.001(2)
C53 0.045(4) 0.028(3) 0.041(4) 0.003(3) 0.010(3) 0.000(3)
N54 0.082(5) 0.033(3) 0.062(4) 0.010(3) 0.034(4) -0.006(3)
O55 0.030(2) 0.043(2) 0.031(2) -0.0059(17) 0.0055(16) -0.0039(16)
C56 0.046(4) 0.066(4) 0.043(3) -0.008(3) 0.007(3) -0.010(3)

loop_
_atom_type_symbol
_atom_type_description
_atom_type_scat_dispersion_real
_atom_type_scat_dispersion_imag
_atom_type_scat_source
C C 0.0033 0.0016 'International Tables Vol C Tables 4.2.6.8 and 6.1.1.4'
H H 0.0000 0.0000 'International Tables Vol C Tables 4.2.6.8 and 6.1.1.4'
N N 0.0061 0.0033 'International Tables Vol C Tables 4.2.6.8 and 6.1.1.4'
O O 0.0106 0.0060 'International Tables Vol C Tables 4.2.6.8 and 6.1.1.4'
Zn Zn 0.2839 1.4301 'International Tables Vol C Tables 4.2.6.8 and 6.1.1.4'

loop_
_geom_angle_atom_site_label_1
_geom_angle_atom_site_label_2
_geom_angle_atom_site_label_3
_geom_angle
_geom_angle_publ_flag
N21 Zn N22 89.86(17) yes
N21 Zn N23 171.0(2) yes
N21 Zn N24 89.09(17) yes
N22 Zn N23 89.61(17) yes
N22 Zn N24 171.0(2) yes
N23 Zn N24 90.02(17) yes
N21 Zn O55 95.96(16) yes
N22 Zn O55 95.93(16) yes
N23 Zn O55 93.07(17) yes
N24 Zn O55 93.07(16) yes
N21 C1 C20 125.5(5) ?
N21 C1 C2 109.7(4) ?
C20 C1 C2 124.8(5) ?
C3 C2 C1 106.2(5) ?
C3 C2 H2 126.9 ?
C1 C2 H2 126.9 ?
C2 C3 C4 107.9(5) ?
C2 C3 H3 126.0 ?
C4 C3 H3 126.0 ?
N21 C4 C5 125.1(6) ?
N21 C4 C3 109.4(5) ?
C5 C4 C3 125.4(6) ?
C4 C5 C6 126.3(5) ?
C4 C5 C25 117.0(5) ?
C6 C5 C25 116.7(4) ?
N22 C6 C5 125.6(5) ?
N22 C6 C7 111.2(5) ?
C5 C6 C7 123.2(5) ?
C8 C7 C6 104.6(5) ?
C8 C7 H7 127.7 ?
C6 C7 H7 127.7 ?
C7 C8 C9 108.0(5) ?
C7 C8 H8 126.0 ?
C9 C8 H8 126.0 ?
N22 C9 C8 110.5(5) ?
N22 C9 C10 124.1(5) ?
C8 C9 C10 125.4(5) ?
C11 C10 C9 126.4(5) ?
C11 C10 C31 117.6(5) ?
C9 C10 C31 116.0(5) ?
N23 C11 C10 125.3(5) ?
N23 C11 C12 109.0(5) ?
C10 C11 C12 125.7(5) ?
C13 C12 C11 107.2(5) ?
C13 C12 H12 126.4 ?
C11 C12 H12 126.4 ?
C12 C13 C14 107.5(6) ?
C12 C13 H13 126.2 ?
C14 C13 H13 126.2 ?
N23 C14 C15 126.1(6) ?
N23 C14 C13 108.8(5) ?
C15 C14 C13 125.1(6) ?
C14 C15 C16 126.1(6) ?
C14 C15 C39 117.1(5) ?
C16 C15 C39 116.7(5) ?
N24 C16 C15 125.2(5) ?
N24 C16 C17 109.1(4) ?
C15 C16 C17 125.7(5) ?
C18 C17 C16 109.4(5) ?
C18 C17 H17 125.3 ?
C16 C17 H17 125.3 ?
C17 C18 C19 105.8(5) ?
C17 C18 H18 127.1 ?
C19 C18 H18 127.1 ?
N24 C19 C20 126.2(5) ?
N24 C19 C18 109.4(5) ?
C20 C19 C18 124.2(5) ?
C19 C20 C1 124.5(5) ?
C19 C20 C47 118.3(5) ?
C1 C20 C47 117.2(5) ?
C1 N21 C4 106.8(5) ?
C1 N21 Zn 127.1(4) ?
C4 N21 Zn 126.1(3) ?
C6 N22 C9 105.6(4) ?
C6 N22 Zn 126.9(3) ?
C9 N22 Zn 127.3(4) ?
C11 N23 C14 107.5(5) ?
C11 N23 Zn 126.8(4) ?
C14 N23 Zn 125.4(4) ?
C19 N24 C16 106.3(4) ?
C19 N24 Zn 127.1(4) ?
C16 N24 Zn 126.0(3) ?
C30 C25 C26 118.7(5) ?
C30 C25 C5 121.0(5) ?
C26 C25 C5 120.3(5) ?
C25 C26 C27 118.7(6) ?
C25 C26 H26 120.7 ?
C27 C26 H26 120.7 ?
N28 C27 C26 123.5(6) ?
N28 C27 H27 118.3 ?
C26 C27 H27 118.3 ?
C27 N28 C29 117.4(5) ?
N28 C29 C30 121.8(5) ?
N28 C29 H29 119.1 ?
C30 C29 H29 119.1 ?
C25 C30 C29 120.0(6) ?
C25 C30 H30 120.0 ?
C29 C30 H30 120.0 ?
C36 C31 C32 119.8(5) ?
C36 C31 C10 119.9(5) ?
C32 C31 C10 120.2(5) ?
C31 C32 C33 119.8(5) ?
C31 C32 H32 120.1 ?
C33 C32 H32 120.1 ?
C34 C33 C32 119.5(5) ?
C34 C33 H33 120.2 ?
C32 C33 H33 120.2 ?
C35 C34 C33 120.2(5) ?
C35 C34 C37 121.4(6) ?
C33 C34 C37 118.2(5) ?
C34 C35 C36 120.6(6) ?
C34 C35 H35 119.7 ?
C36 C35 H35 119.7 ?
C31 C36 C35 120.0(5) ?
C31 C36 H36 120.0 ?
C35 C36 H36 120.0 ?
N38 C37 C34 177.3(7) ?
C44 C39 C40 118.1(5) ?
C44 C39 C15 121.5(5) ?
C40 C39 C15 120.4(5) ?
C41 C40 C39 120.0(5) ?
C41 C40 H40 120.0 ?
C39 C40 H40 120.0 ?
C42 C41 C40 119.9(6) ?
C42 C41 H41 120.0 ?
C40 C41 H41 120.0 ?
C43 C42 C41 120.7(6) ?
C43 C42 C45 118.9(6) ?
C41 C42 C45 120.4(6) ?
C42 C43 C44 119.9(6) ?
C42 C43 H43 120.0 ?
C44 C43 H43 120.0 ?
C43 C44 C39 121.3(6) ?
C43 C44 H44 119.4 ?
C39 C44 H44 119.3 ?
N46 C45 C42 178.8(7) ?
C52 C47 C48 118.6(5) ?
C52 C47 C20 119.5(5) ?
C48 C47 C20 121.9(5) ?
C49 C48 C47 120.7(5) ?
C49 C48 H48 119.6 ?
C47 C48 H48 119.6 ?
C50 C49 C48 119.7(5) ?
C50 C49 H49 120.1 ?
C48 C49 H49 120.1 ?
C49 C50 C51 120.6(5) ?
C49 C50 C53 120.4(5) ?
C51 C50 C53 119.0(5) ?
C52 C51 C50 119.1(5) ?
C52 C51 H51 120.5 ?
C50 C51 H51 120.5 ?
C47 C52 C51 121.1(5) ?
C47 C52 H52 119.4 ?
C51 C52 H52 119.4 ?
N54 C53 C50 176.3(7) ?
C56 O55 Zn 120.3(3) ?
C56 O55 H55 106.0 ?
Zn O55 H55 119.4 ?
O55 C56 H56A 109.5 ?
O55 C56 H56B 109.5 ?
H56A C56 H56B 109.5 ?
O55 C56 H56C 109.5 ?
H56A C56 H56C 109.5 ?
H56B C56 H56C 109.5 ?

loop_
_geom_bond_atom_site_label_1
_geom_bond_atom_site_label_2
_geom_bond_site_symmetry_2
_geom_bond_distance
_geom_bond_publ_flag
Zn N21 . 2.062(5) yes
Zn N22 . 2.042(4) yes
Zn N23 . 2.059(4) yes
Zn N24 . 2.044(4) yes
Zn O55 . 2.226(4) yes
Zn N46 2_565 3.020(6) yes
C1 N21 . 1.371(6) ?
C1 C20 . 1.415(7) ?
C1 C2 . 1.450(8) ?
C2 C3 . 1.364(8) ?
C2 H2 . 0.9500 ?
C3 C4 . 1.428(8) ?
C3 H3 . 0.9500 ?
C4 N21 . 1.380(8) ?
C4 C5 . 1.382(7) ?
C5 C6 . 1.414(7) ?
C5 C25 . 1.521(7) ?
C6 N22 . 1.348(7) ?
C6 C7 . 1.464(7) ?
C7 C8 . 1.368(8) ?
C7 H7 . 0.9500 ?
C8 C9 . 1.412(8) ?
C8 H8 . 0.9500 ?
C9 N22 . 1.384(6) ?
C9 C10 . 1.418(8) ?
C10 C11 . 1.392(8) ?
C10 C31 . 1.512(7) ?
C11 N23 . 1.370(7) ?
C11 C12 . 1.461(8) ?
C12 C13 . 1.346(8) ?
C12 H12 . 0.9500 ?
C13 C14 . 1.455(9) ?
C13 H13 . 0.9500 ?
C14 N23 . 1.378(8) ?
C14 C15 . 1.393(7) ?
C15 C16 . 1.393(7) ?
C15 C39 . 1.489(8) ?
C16 N24 . 1.388(7) ?
C16 C17 . 1.420(7) ?
C17 C18 . 1.339(8) ?
C17 H17 . 0.9500 ?
C18 C19 . 1.467(8) ?
C18 H18 . 0.9500 ?
C19 N24 . 1.372(7) ?
C19 C20 . 1.404(8) ?
C20 C47 . 1.478(8) ?
C25 C30 . 1.371(8) ?
C25 C26 . 1.387(8) ?
C26 C27 . 1.389(9) ?
C26 H26 . 0.9500 ?
C27 N28 . 1.339(8) ?
C27 H27 . 0.9500 ?
N28 C29 . 1.362(8) ?
C29 C30 . 1.393(9) ?
C29 H29 . 0.9500 ?
C30 H30 . 0.9500 ?
C31 C36 . 1.395(8) ?
C31 C32 . 1.398(9) ?
C32 C33 . 1.404(8) ?
C32 H32 . 0.9500 ?
C33 C34 . 1.402(9) ?
C33 H33 . 0.9500 ?
C34 C35 . 1.374(8) ?
C34 C37 . 1.447(8) ?
C35 C36 . 1.393(8) ?
C35 H35 . 0.9500 ?
C36 H36 . 0.9500 ?
C37 N38 . 1.158(8) ?
C39 C44 . 1.398(8) ?
C39 C40 . 1.401(8) ?
C40 C41 . 1.394(8) ?
C40 H40 . 0.9500 ?
C41 C42 . 1.389(9) ?
C41 H41 . 0.9500 ?
C42 C43 . 1.355(10) ?
C42 C45 . 1.448(8) ?
C43 C44 . 1.386(9) ?
C43 H43 . 0.9500 ?
C44 H44 . 0.9500 ?
C45 N46 . 1.180(7) ?
C47 C52 . 1.387(8) ?
C47 C48 . 1.401(8) ?
C48 C49 . 1.387(8) ?
C48 H48 . 0.9500 ?
C49 C50 . 1.375(8) ?
C49 H49 . 0.9500 ?
C50 C51 . 1.399(8) ?
C50 C53 . 1.440(8) ?
C51 C52 . 1.389(8) ?
C51 H51 . 0.9500 ?
C52 H52 . 0.9500 ?
C53 N54 . 1.138(8) ?
O55 C56 . 1.463(7) ?
O55 H55 . 1.0008 ?
C56 H56A . 0.9800 ?
C56 H56B . 0.9800 ?
C56 H56C . 0.9800 ?

loop_
_geom_hbond_atom_site_label_D
_geom_hbond_atom_site_label_H
_geom_hbond_atom_site_label_A
_geom_hbond_site_symmetry_A
_geom_hbond_distance_DH
_geom_hbond_distance_HA
_geom_hbond_distance_DA
_geom_hbond_angle_DHA
O55 H55 N28 2_454 1.00 1.75 2.751(6) 175
